data_7249955
loop_
_publ_author_name
'Havl\%ujov\'a, Tereza'
'Hri\<nov\'a, Erika'
'Zme\<skalov\'a, Eli\<ska'
'Ku\<cer\'akov\'a, Monika'
'Ridvan, Lud\<ek'
'\<So\'o\<s, Miroslav'

_publ_section_title
;
 Pharmaceutical salts of venetoclax with dicarboxylic and sulfonic acids:
 solid-state characterization and dissolution performance
;
_journal_issue 12
_journal_name_full CrystEngComm
_journal_page_first 1816
_journal_page_last 1829
_journal_paper_doi 10.1039/D4CE01121J
_journal_volume 27
_journal_year 2025
_chemical_formula_moiety 'C47 H53.00 Cl1 N8 O7 S1'
_chemical_formula_sum 'C47 H53 Cl N8 O7 S'
_chemical_formula_weight 909.50
_chemical_name_systematic Venetoclax
_space_group_IT_number 2
_space_group_name_Hall '-P 1'
_space_group_name_H-M_alt 'P -1'
_symmetry_cell_setting triclinic
_symmetry_space_group_name_H-M 'P -1'
_atom_sites_solution_hydrogens difmap
_atom_sites_solution_primary other
_audit_update_record
;
2024-08-15 deposited with the CCDC.	2025-02-12 downloaded from the CCDC.
;
_cell_angle_alpha 67.388(4)
_cell_angle_beta 72.278(3)
_cell_angle_gamma 74.731(3)
_cell_formula_units_Z 2
_cell_length_a 12.2261(5)
_cell_length_b 14.0822(6)
_cell_length_c 15.1150(5)
_cell_measurement_reflns_used 5652
_cell_measurement_temperature 95
_cell_measurement_theta_max 73
_cell_measurement_theta_min 4
_cell_volume 2256.41(17)
_computing_cell_refinement
; 
 CrysAlisPro (Rigaku Oxford Diffraction, 2017) 
;
_computing_data_collection 'SuperNova, (Oxford Diffraction, 2010)'
_computing_data_reduction
; 
 CrysAlisPro (Rigaku Oxford Diffraction, 2017) 
;
_computing_molecular_graphics 'CAMERON (Watkin et al., 1996)'
_computing_publication_material 'CRYSTALS (Betteridge et al., 2003)'
_computing_structure_refinement 'CRYSTALS (Betteridge et al., 2003)'
_computing_structure_solution 'Superflip (Palatinus & Chapuis, 2007)'
_diffrn_ambient_temperature 95
_diffrn_measured_fraction_theta_full 0.999
_diffrn_measured_fraction_theta_max 0.969
_diffrn_measurement_device Area
_diffrn_measurement_device_type 'Oxford Diffraction SuperNova'
_diffrn_measurement_method \w
_diffrn_radiation_monochromator 'focussing mirrors'
_diffrn_radiation_type 'Cu K\a'
_diffrn_radiation_wavelength 1.54184
_diffrn_reflns_av_R_equivalents 0.035
_diffrn_reflns_limit_h_max 15
_diffrn_reflns_limit_h_min -14
_diffrn_reflns_limit_k_max 17
_diffrn_reflns_limit_k_min -17
_diffrn_reflns_limit_l_max 18
_diffrn_reflns_limit_l_min -17
_diffrn_reflns_number 16343
_diffrn_reflns_theta_full 67.150
_diffrn_reflns_theta_max 73.242
_diffrn_reflns_theta_min 3.253
_diffrn_standards_number 0
_exptl_absorpt_coefficient_mu 1.683
_exptl_absorpt_correction_T_max 0.96
_exptl_absorpt_correction_T_min 0.37
_exptl_absorpt_correction_type multi-scan
_exptl_absorpt_process_details
; 
 CrysAlisPro (Rigaku Oxford Diffraction, 2017) 
;
_exptl_crystal_colour yellow
_exptl_crystal_density_diffrn 1.339
_exptl_crystal_density_method 'not measured'
_exptl_crystal_description plate
_exptl_crystal_F_000 959.994
_exptl_crystal_recrystallization_method 'Re-crystallisation from solvent: acetonitrile'
_exptl_crystal_size_max 0.080
_exptl_crystal_size_mid 0.064
_exptl_crystal_size_min 0.024
_refine_diff_density_max 0.45
_refine_diff_density_min -0.54
_refine_ls_extinction_method None
_refine_ls_goodness_of_fit_ref 0.9919
_refine_ls_hydrogen_treatment mixed
_refine_ls_matrix_type full
_refine_ls_number_parameters 589
_refine_ls_number_reflns 8773
_refine_ls_number_restraints 12
_refine_ls_R_factor_all 0.0535
_refine_ls_R_factor_gt 0.0398
_refine_ls_shift/su_max 0.0054282
_refine_ls_shift/su_mean 0.0008775
_refine_ls_structure_factor_coef Fsqd
_refine_ls_weighting_details
;
 Method= Modified Sheldrick 
 w=1/[\s^2^(F^2^) + ( 0.04P)^2^ + 1.09P] 
 ,where P=(max(Fo^2^,0) + 2Fc^2^)/3 
;
_refine_ls_weighting_scheme calc
_refine_ls_wR_factor_all 0.0978
_refine_ls_wR_factor_gt 0.0895
_refine_ls_wR_factor_ref 0.0978
_reflns_limit_h_max 15
_reflns_limit_h_min -14
_reflns_limit_k_max 17
_reflns_limit_k_min -15
_reflns_limit_l_max 18
_reflns_limit_l_min 0
_reflns_number_gt 7093
_reflns_number_total 8774
_reflns_threshold_expression I>2.0\s(I)
_oxford_diffrn_Wilson_B_factor 1.51
_oxford_diffrn_Wilson_scale 0.05
_oxford_refine_ls_r_factor_ref 0.0535
_oxford_refine_ls_scale 4.26(4)
_oxford_reflns_number_all 8773
_cod_data_source_file d4ce01121j2.cif
_cod_data_source_block I
_cod_depositor_comments 'Adding full bibliography for 7249955--7249959.cif.'
_cod_original_sg_symbol_H-M 'P -1 '
_cod_original_formula_sum 'C47 H53.00 Cl1 N8 O7 S1'
_cod_database_code 7249955
_oxford_refine_reflns_threshold_expression_ref I>-3.0\s(I)

loop_
_symmetry_equiv_pos_as_xyz
x,y,z
-x,-y,-z

loop_
_atom_site_label
_atom_site_type_symbol
_atom_site_fract_x
_atom_site_fract_y
_atom_site_fract_z
_atom_site_U_iso_or_equiv
_atom_site_occupancy
_atom_site_adp_type
_atom_site_refinement_flags_posn
_atom_site_refinement_flags_adp
_atom_site_refinement_flags_occupancy
_atom_site_disorder_assembly
_atom_site_disorder_group
_atom_site_attached_hydrogens
Cl1 Cl 0.21951(4) 0.02090(4) 1.05734(4) 0.0261 1.0000 Uani . . . . . .
C2 C 0.07254(17) 0.07687(14) 1.06850(15) 0.0192 1.0000 Uani . . . . . .
C3 C 0.00779(18) 0.08337(15) 1.15903(14) 0.0202 1.0000 Uani . . . . . .
C4 C -0.10913(17) 0.13041(15) 1.16836(14) 0.0197 1.0000 Uani . . . . . .
C5 C -0.16040(17) 0.16908(14) 1.08796(14) 0.0181 1.0000 Uani . . . . . .
C6 C -0.28394(16) 0.22349(15) 1.09307(13) 0.0177 1.0000 Uani . . . . . .
C7 C -0.31946(16) 0.31959(14) 1.09831(13) 0.0172 1.0000 Uani . . . . . .
C8 C -0.24183(17) 0.38525(15) 1.10147(14) 0.0186 1.0000 Uani . . . . . .
N9 N -0.21682(14) 0.46923(12) 1.00623(12) 0.0172 1.0000 Uani . . . . . .
C10 C -0.12991(17) 0.42580(15) 0.93489(14) 0.0203 1.0000 Uani . . . . . .
C11 C -0.10047(18) 0.51033(15) 0.83622(14) 0.0200 1.0000 Uani . . . . . .
N12 N -0.05990(14) 0.59301(12) 0.84779(11) 0.0164 1.0000 Uani . . . . . .
C13 C -0.00680(16) 0.66319(14) 0.76001(13) 0.0158 1.0000 Uani . . . . . .
C14 C -0.04954(16) 0.77077(14) 0.73020(14) 0.0167 1.0000 Uani . . . . . .
C15 C 0.00890(16) 0.83714(14) 0.64519(14) 0.0171 1.0000 Uani . . . . . .
C16 C 0.10940(15) 0.79983(14) 0.58533(13) 0.0147 1.0000 Uani . . . . . .
C17 C 0.16783(15) 0.87804(14) 0.49743(13) 0.0147 1.0000 Uani D . . . . .
O18 O 0.17003(12) 0.96469(10) 0.49573(10) 0.0177 1.0000 Uani . . . . . .
N19 N 0.21865(14) 0.84663(12) 0.41567(11) 0.0153 1.0000 Uani D . . . . .
S20 S 0.30625(4) 0.91119(3) 0.31569(3) 0.0134 1.0000 Uani D . . . . .
O21 O 0.24992(11) 1.01535(10) 0.27491(9) 0.0170 1.0000 Uani . . . . . .
O22 O 0.34457(11) 0.84160(10) 0.25890(9) 0.0166 1.0000 Uani . . . . . .
C23 C 0.42310(15) 0.91475(14) 0.35724(13) 0.0139 1.0000 Uani . . . . . .
C24 C 0.49350(16) 0.82030(14) 0.39936(13) 0.0162 1.0000 Uani . . . . . .
C25 C 0.58643(16) 0.82163(13) 0.43054(13) 0.0149 1.0000 Uani . . . . . .
C26 C 0.61673(15) 0.91625(13) 0.42263(13) 0.0136 1.0000 Uani D . . . . .
N27 N 0.70639(13) 0.91403(11) 0.45682(11) 0.0152 1.0000 Uani D . . . . .
C28 C 0.77778(16) 0.81912(13) 0.50675(14) 0.0156 1.0000 Uani D . . . . .
C29 C 0.87240(15) 0.76934(13) 0.43695(13) 0.0150 1.0000 Uani . . . . . .
C30 C 0.95079(16) 0.84723(14) 0.36182(14) 0.0184 1.0000 Uani . . . . . .
C31 C 1.05494(17) 0.79259(15) 0.30320(15) 0.0208 1.0000 Uani . . . . . .
O32 O 1.12095(11) 0.70956(10) 0.36733(10) 0.0202 1.0000 Uani . . . . . .
C33 C 1.05172(17) 0.63100(15) 0.43146(16) 0.0229 1.0000 Uani . . . . . .
C34 C 0.94515(16) 0.67433(14) 0.49742(14) 0.0184 1.0000 Uani . . . . . .
H341 H 0.9719 0.6950 0.5426 0.0228 1.0000 Uiso R . . . . .
H342 H 0.8975 0.6196 0.5381 0.0233 1.0000 Uiso R . . . . .
H331 H 1.1017 0.5739 0.4717 0.0285 1.0000 Uiso R . . . . .
H332 H 1.0270 0.6033 0.3904 0.0277 1.0000 Uiso R . . . . .
H311 H 1.1079 0.8420 0.2602 0.0249 1.0000 Uiso R . . . . .
H312 H 1.0291 0.7652 0.2628 0.0253 1.0000 Uiso R . . . . .
H302 H 0.9781 0.8784 0.3978 0.0212 1.0000 Uiso R . . . . .
H301 H 0.9073 0.9021 0.3159 0.0229 1.0000 Uiso R . . . . .
H291 H 0.8332 0.7475 0.4002 0.0175 1.0000 Uiso R . . . . .
H282 H 0.8179 0.8399 0.5434 0.0186 1.0000 Uiso R . . . . .
H281 H 0.7275 0.7678 0.5536 0.0198 1.0000 Uiso R . . . . .
H271 H 0.7229(17) 0.9722(12) 0.4500(16) 0.0183(19) 1.0000 Uiso D . . . . .
C35 C 0.54299(15) 1.00986(13) 0.37887(13) 0.0137 1.0000 Uani . . . . . .
C36 C 0.44700(15) 1.00816(14) 0.34847(13) 0.0145 1.0000 Uani . . . . . .
H361 H 0.3988 1.0740 0.3215 0.0175 1.0000 Uiso R . . . . .
N37 N 0.56290(13) 1.11134(11) 0.36609(11) 0.0143 1.0000 Uani . . . . . .
O38 O 0.48983(12) 1.18858(10) 0.33782(10) 0.0193 1.0000 Uani . . . . . .
O39 O 0.65255(12) 1.11868(10) 0.38379(10) 0.0204 1.0000 Uani . . . . . .
H251 H 0.6325 0.7569 0.4587 0.0183 1.0000 Uiso R . . . . .
H241 H 0.4765 0.7559 0.4057 0.0199 1.0000 Uiso R . . . . .
H191 H 0.2048(19) 0.7905(14) 0.4164(13) 0.0190(19) 1.0000 Uiso D . . . . .
C40 C 0.14916(16) 0.69174(14) 0.61433(13) 0.0150 1.0000 Uani . . . . . .
C41 C 0.09384(16) 0.62467(14) 0.70053(14) 0.0164 1.0000 Uani . . . . . .
H411 H 0.1239 0.5515 0.7204 0.0200 1.0000 Uiso R . . . . .
O42 O 0.24428(12) 0.65273(10) 0.55213(9) 0.0186 1.0000 Uani . . . . . .
C43 C 0.33742(16) 0.58646(14) 0.59285(13) 0.0160 1.0000 Uani . . . . . .
C44 C 0.40827(16) 0.62524(14) 0.62140(13) 0.0172 1.0000 Uani . . . . . .
C45 C 0.50668(16) 0.55648(14) 0.65039(13) 0.0166 1.0000 Uani . . . . . .
C46 C 0.52229(16) 0.45350(14) 0.64871(13) 0.0171 1.0000 Uani D . . . . .
N47 N 0.62407(15) 0.39991(13) 0.67732(12) 0.0203 1.0000 Uani D . . . . .
C48 C 0.67263(17) 0.46552(15) 0.69581(14) 0.0213 1.0000 Uani D . . . . .
C49 C 0.60432(17) 0.56167(15) 0.68049(15) 0.0211 1.0000 Uani . . . . . .
H491 H 0.6193 0.6190 0.6881 0.0256 1.0000 Uiso R . . . . .
H481 H 0.7448 0.4440 0.7162 0.0264 1.0000 Uiso R . . . . .
H471 H 0.6503(17) 0.3339(13) 0.6873(18) 0.0256(19) 1.0000 Uiso D . . . . .
N50 N 0.45315(15) 0.41500(12) 0.62253(12) 0.0196 1.0000 Uani . . . . . .
C51 C 0.36092(17) 0.48350(14) 0.59377(14) 0.0189 1.0000 Uani . . . . . .
H511 H 0.3082 0.4596 0.5730 0.0226 1.0000 Uiso R . . . . .
H441 H 0.3913 0.6957 0.6207 0.0207 1.0000 Uiso R . . . . .
H151 H -0.0190 0.9108 0.6242 0.0205 1.0000 Uiso R . . . . .
H141 H -0.1184 0.7982 0.7692 0.0207 1.0000 Uiso R . . . . .
C52 C -0.14770(16) 0.63744(14) 0.91872(14) 0.0183 1.0000 Uani . . . . . .
C53 C -0.17522(17) 0.55165(14) 1.01700(14) 0.0190 1.0000 Uani . . . . . .
H531 H -0.2374 0.5812 1.0635 0.0235 1.0000 Uiso R . . . . .
H532 H -0.1048 0.5227 1.0442 0.0235 1.0000 Uiso R . . . . .
H521 H -0.1141 0.6902 0.9262 0.0214 1.0000 Uiso R . . . . .
H522 H -0.2193 0.6711 0.8931 0.0219 1.0000 Uiso R . . . . .
H111 H -0.1712 0.5410 0.8082 0.0245 1.0000 Uiso R . . . . .
H112 H -0.0384 0.4795 0.7898 0.0246 1.0000 Uiso R . . . . .
H102 H -0.0569 0.3913 0.9587 0.0239 1.0000 Uiso R . . . . .
H101 H -0.1621 0.3747 0.9241 0.0240 1.0000 Uiso R . . . . .
H82 H -0.2820 0.4172 1.1528 0.0228 1.0000 Uiso R . . . . .
H81 H -0.1699 0.3420 1.1197 0.0223 1.0000 Uiso R . . . . .
C54 C -0.44093(17) 0.37771(15) 1.09137(15) 0.0210 1.0000 Uani . . . . . .
C55 C -0.52573(17) 0.31204(16) 1.09704(15) 0.0212 1.0000 Uani . . . . . .
C56 C -0.46888(17) 0.23465(16) 1.04080(14) 0.0211 1.0000 Uani . . . . . .
C57 C -0.36474(17) 0.16442(15) 1.08361(15) 0.0204 1.0000 Uani . . . . . .
H571 H -0.3952 0.1171 1.1499 0.0256 1.0000 Uiso R . . . . .
H572 H -0.3192 0.1211 1.0424 0.0255 1.0000 Uiso R . . . . .
C58 C -0.55573(19) 0.16689(18) 1.05387(17) 0.0282 1.0000 Uani . . . . . .
H582 H -0.5203 0.1157 1.0214 0.0428 1.0000 Uiso R . . . . .
H583 H -0.5847 0.1300 1.1241 0.0425 1.0000 Uiso R . . . . .
H581 H -0.6216 0.2091 1.0261 0.0427 1.0000 Uiso R . . . . .
C59 C -0.4263(2) 0.29224(18) 0.93073(15) 0.0293 1.0000 Uani . . . . . .
H592 H -0.3940 0.2431 0.8947 0.0454 1.0000 Uiso R . . . . .
H593 H -0.3660 0.3321 0.9217 0.0448 1.0000 Uiso R . . . . .
H591 H -0.4900 0.3405 0.9033 0.0448 1.0000 Uiso R . . . . .
H552 H -0.5535 0.2712 1.1660 0.0256 1.0000 Uiso R . . . . .
H551 H -0.5932 0.3588 1.0704 0.0263 1.0000 Uiso R . . . . .
H542 H -0.4700 0.4106 1.1434 0.0251 1.0000 Uiso R . . . . .
H541 H -0.4341 0.4358 1.0277 0.0247 1.0000 Uiso R . . . . .
C60 C -0.09287(17) 0.15724(15) 0.99848(14) 0.0202 1.0000 Uani . . . . . .
C61 C 0.02373(18) 0.11248(15) 0.98777(14) 0.0209 1.0000 Uani . . . . . .
H611 H 0.0699 0.1076 0.9263 0.0256 1.0000 Uiso R . . . . .
H601 H -0.1284 0.1803 0.9442 0.0243 1.0000 Uiso R . . . . .
H41 H -0.1541 0.1356 1.2312 0.0250 1.0000 Uiso R . . . . .
H31 H 0.0429 0.0562 1.2146 0.0252 1.0000 Uiso R . . . . .
N62 N 0.1488(2) 0.33107(19) 0.75288(19) 0.0460 1.0000 Uani . . . . . .
C63 C 0.2283(2) 0.2828(2) 0.78368(18) 0.0369 1.0000 Uani . . . . . .
C64 C 0.3297(3) 0.2206(3) 0.8221(2) 0.0519 1.0000 Uani . . . . . .
H642 H 0.3119 0.2052 0.8932 0.0795 1.0000 Uiso R . . . . .
H641 H 0.3941 0.2578 0.7889 0.0795 1.0000 Uiso R . . . . .
H643 H 0.3455 0.1552 0.8088 0.0800 1.0000 Uiso R . . . . .

loop_
_atom_site_aniso_label
_atom_site_aniso_U_11
_atom_site_aniso_U_22
_atom_site_aniso_U_33
_atom_site_aniso_U_23
_atom_site_aniso_U_13
_atom_site_aniso_U_12
Cl1 0.0164(2) 0.0301(2) 0.0325(3) -0.0149(2) -0.00588(19) 0.00219(18)
C2 0.0152(9) 0.0153(8) 0.0261(10) -0.0065(7) -0.0045(8) -0.0014(7)
C3 0.0212(10) 0.0163(9) 0.0225(9) -0.0048(7) -0.0071(8) -0.0022(7)
C4 0.0196(9) 0.0176(9) 0.0191(9) -0.0042(7) -0.0019(7) -0.0041(7)
C5 0.0172(9) 0.0128(8) 0.0225(9) -0.0030(7) -0.0033(7) -0.0056(7)
C6 0.0151(9) 0.0195(9) 0.0152(8) -0.0019(7) -0.0015(7) -0.0057(7)
C7 0.0138(9) 0.0185(9) 0.0159(8) -0.0023(7) -0.0017(7) -0.0041(7)
C8 0.0162(9) 0.0191(9) 0.0186(9) -0.0051(7) -0.0023(7) -0.0036(7)
N9 0.0142(7) 0.0166(7) 0.0185(8) -0.0046(6) -0.0005(6) -0.0044(6)
C10 0.0171(9) 0.0185(9) 0.0225(9) -0.0069(8) 0.0018(7) -0.0061(7)
C11 0.0218(9) 0.0187(9) 0.0198(9) -0.0063(7) -0.0008(7) -0.0087(7)
N12 0.0135(7) 0.0149(7) 0.0187(8) -0.0058(6) 0.0004(6) -0.0035(6)
C13 0.0125(8) 0.0169(9) 0.0171(8) -0.0038(7) -0.0036(7) -0.0035(7)
C14 0.0121(8) 0.0151(8) 0.0219(9) -0.0068(7) -0.0017(7) -0.0019(7)
C15 0.0150(9) 0.0141(8) 0.0216(9) -0.0061(7) -0.0043(7) -0.0011(7)
C16 0.0123(8) 0.0134(8) 0.0174(8) -0.0027(7) -0.0046(7) -0.0026(6)
C17 0.0093(8) 0.0145(8) 0.0193(9) -0.0042(7) -0.0039(7) -0.0016(6)
O18 0.0172(6) 0.0137(6) 0.0221(7) -0.0051(5) -0.0041(5) -0.0041(5)
N19 0.0154(7) 0.0125(7) 0.0177(7) -0.0046(6) -0.0010(6) -0.0056(6)
S20 0.01159(19) 0.01158(19) 0.0159(2) -0.00276(15) -0.00298(15) -0.00283(15)
O21 0.0157(6) 0.0126(6) 0.0203(6) -0.0017(5) -0.0060(5) -0.0022(5)
O22 0.0156(6) 0.0161(6) 0.0184(6) -0.0063(5) -0.0029(5) -0.0035(5)
C23 0.0100(8) 0.0149(8) 0.0150(8) -0.0036(6) -0.0005(6) -0.0035(6)
C24 0.0152(9) 0.0125(8) 0.0190(9) -0.0037(7) -0.0016(7) -0.0041(7)
C25 0.0136(8) 0.0103(8) 0.0194(9) -0.0038(7) -0.0048(7) -0.0002(6)
C26 0.0111(8) 0.0132(8) 0.0141(8) -0.0049(6) 0.0003(6) -0.0014(6)
N27 0.0132(7) 0.0099(7) 0.0225(8) -0.0047(6) -0.0053(6) -0.0014(6)
C28 0.0136(8) 0.0121(8) 0.0202(9) -0.0039(7) -0.0057(7) -0.0006(7)
C29 0.0129(8) 0.0128(8) 0.0195(9) -0.0057(7) -0.0051(7) -0.0006(7)
C30 0.0138(8) 0.0142(8) 0.0233(9) -0.0029(7) -0.0046(7) -0.0005(7)
C31 0.0155(9) 0.0192(9) 0.0247(10) -0.0048(8) -0.0047(8) -0.0015(7)
O32 0.0126(6) 0.0152(6) 0.0303(7) -0.0060(5) -0.0048(5) -0.0008(5)
C33 0.0159(9) 0.0137(8) 0.0357(11) -0.0067(8) -0.0032(8) -0.0026(7)
C34 0.0148(9) 0.0121(8) 0.0256(10) -0.0029(7) -0.0055(7) -0.0020(7)
C35 0.0125(8) 0.0109(8) 0.0150(8) -0.0034(6) -0.0003(7) -0.0025(6)
C36 0.0114(8) 0.0137(8) 0.0146(8) -0.0036(6) 0.0004(7) -0.0015(6)
N37 0.0133(7) 0.0126(7) 0.0154(7) -0.0038(6) -0.0023(6) -0.0018(6)
O38 0.0190(7) 0.0100(6) 0.0262(7) -0.0036(5) -0.0076(5) 0.0012(5)
O39 0.0165(6) 0.0148(6) 0.0316(7) -0.0062(5) -0.0083(6) -0.0045(5)
C40 0.0109(8) 0.0149(8) 0.0185(9) -0.0065(7) -0.0037(7) 0.0009(6)
C41 0.0132(8) 0.0133(8) 0.0208(9) -0.0044(7) -0.0047(7) -0.0001(7)
O42 0.0146(6) 0.0170(6) 0.0170(6) -0.0045(5) -0.0014(5) 0.0047(5)
C43 0.0117(8) 0.0133(8) 0.0139(8) 0.0002(7) 0.0013(7) 0.0004(6)
C44 0.0163(9) 0.0106(8) 0.0185(9) -0.0033(7) 0.0014(7) -0.0004(7)
C45 0.0151(9) 0.0124(8) 0.0176(9) -0.0036(7) 0.0013(7) -0.0025(7)
C46 0.0153(9) 0.0124(8) 0.0166(8) -0.0031(7) 0.0009(7) 0.0012(7)
N47 0.0175(8) 0.0150(7) 0.0239(8) -0.0064(6) -0.0050(7) 0.0048(6)
C48 0.0161(9) 0.0226(9) 0.0220(9) -0.0066(8) -0.0031(7) -0.0007(7)
C49 0.0179(9) 0.0175(9) 0.0246(10) -0.0053(7) -0.0021(8) -0.0036(7)
N50 0.0202(8) 0.0127(7) 0.0235(8) -0.0050(6) -0.0047(7) -0.0008(6)
C51 0.0175(9) 0.0144(8) 0.0213(9) -0.0044(7) -0.0015(7) -0.0024(7)
C52 0.0133(9) 0.0173(9) 0.0215(9) -0.0069(7) 0.0015(7) -0.0036(7)
C53 0.0169(9) 0.0181(9) 0.0207(9) -0.0074(7) -0.0001(7) -0.0041(7)
C54 0.0145(9) 0.0187(9) 0.0269(10) -0.0058(8) -0.0037(8) -0.0017(7)
C55 0.0134(9) 0.0244(10) 0.0219(9) -0.0047(8) -0.0021(7) -0.0039(7)
C56 0.0167(9) 0.0245(10) 0.0198(9) -0.0045(8) -0.0018(7) -0.0069(8)
C57 0.0177(9) 0.0187(9) 0.0234(9) -0.0055(7) -0.0018(7) -0.0065(7)
C58 0.0223(10) 0.0340(11) 0.0324(11) -0.0115(9) -0.0064(9) -0.0103(9)
C59 0.0283(11) 0.0370(12) 0.0202(10) -0.0057(9) -0.0049(8) -0.0080(9)
C60 0.0200(9) 0.0190(9) 0.0194(9) -0.0035(7) -0.0042(7) -0.0045(7)
C61 0.0214(10) 0.0195(9) 0.0200(9) -0.0068(7) -0.0002(8) -0.0054(7)
N62 0.0402(13) 0.0447(13) 0.0533(14) -0.0168(11) -0.0046(11) -0.0137(11)
C63 0.0413(15) 0.0408(13) 0.0287(12) -0.0117(10) 0.0007(11) -0.0169(12)
C64 0.0486(17) 0.068(2) 0.0289(13) -0.0007(13) -0.0092(12) -0.0167(15)

loop_
_atom_type_symbol
_atom_type_scat_dispersion_real
_atom_type_scat_dispersion_imag
_atom_type_scat_Cromer_Mann_a1
_atom_type_scat_Cromer_Mann_b1
_atom_type_scat_Cromer_Mann_a2
_atom_type_scat_Cromer_Mann_b2
_atom_type_scat_Cromer_Mann_a3
_atom_type_scat_Cromer_Mann_b3
_atom_type_scat_Cromer_Mann_a4
_atom_type_scat_Cromer_Mann_b4
_atom_type_scat_Cromer_Mann_c
_atom_type_scat_source
C 0.0181 0.0091 2.3100 20.8439 1.0200 10.2075 1.5886 0.5687 0.8650 51.6512 0.2156 'International Tables Vol C 4.2.6.8 and 6.1.1.4'
H 0.0000 0.0000 0.4930 10.5109 0.3229 26.1257 0.1402 3.1424 0.0408 57.7998 0.0030 'International Tables Vol C 4.2.6.8 and 6.1.1.4'
Cl 0.3639 0.7018 11.4604 0.0104 7.1964 1.1662 6.2556 18.5194 1.6455 47.7784 -9.5574 'International Tables Vol C 4.2.6.8 and 6.1.1.4'
N 0.0311 0.0180 12.2126 0.0057 3.1322 9.8933 2.0125 28.9975 1.1663 0.5826 -11.5290 'International Tables Vol C 4.2.6.8 and 6.1.1.4'
O 0.0492 0.0322 3.0485 13.2771 2.2868 5.7011 1.5463 0.3239 0.8670 32.9089 0.2508 'International Tables Vol C 4.2.6.8 and 6.1.1.4'
S 0.3331 0.5567 6.9053 1.4679 5.2034 22.2151 1.4379 0.2536 1.5863 56.1720 0.8669 'International Tables Vol C 4.2.6.8 and 6.1.1.4'

loop_
_geom_angle_atom_site_label_1
_geom_angle_site_symmetry_1
_geom_angle_atom_site_label_2
_geom_angle_site_symmetry_2
_geom_angle_atom_site_label_3
_geom_angle_site_symmetry_3
_geom_angle
_geom_angle_publ_flag
Cl1 . C2 . C3 . 118.47(15) yes
Cl1 . C2 . C61 . 119.79(16) yes
C3 . C2 . C61 . 121.74(18) yes
C2 . C3 . C4 . 119.05(18) yes
C2 . C3 . H31 . 120.3 no
C4 . C3 . H31 . 120.6 no
C3 . C4 . C5 . 120.66(19) yes
C3 . C4 . H41 . 119.1 no
C5 . C4 . H41 . 120.2 no
C4 . C5 . C6 . 122.79(18) yes
C4 . C5 . C60 . 118.43(18) yes
C6 . C5 . C60 . 118.77(17) yes
C5 . C6 . C7 . 123.11(17) yes
C5 . C6 . C57 . 114.78(17) yes
C7 . C6 . C57 . 121.94(17) yes
C6 . C7 . C8 . 124.64(17) yes
C6 . C7 . C54 . 122.13(18) yes
C8 . C7 . C54 . 112.96(16) yes
C7 . C8 . N9 . 110.58(15) yes
C7 . C8 . H82 . 108.9 no
N9 . C8 . H82 . 108.5 no
C7 . C8 . H81 . 110.8 no
N9 . C8 . H81 . 111.1 no
H82 . C8 . H81 . 106.7 no
C8 . N9 . C10 . 109.46(15) yes
C8 . N9 . C53 . 110.89(15) yes
C10 . N9 . C53 . 110.15(15) yes
N9 . C10 . C11 . 111.00(16) yes
N9 . C10 . H102 . 110.8 no
C11 . C10 . H102 . 108.6 no
N9 . C10 . H101 . 109.1 no
C11 . C10 . H101 . 107.4 no
H102 . C10 . H101 . 109.9 no
C10 . C11 . N12 . 110.43(16) yes
C10 . C11 . H111 . 109.6 no
N12 . C11 . H111 . 109.1 no
C10 . C11 . H112 . 109.6 no
N12 . C11 . H112 . 109.4 no
H111 . C11 . H112 . 108.8 no
C11 . N12 . C13 . 115.25(15) yes
C11 . N12 . C52 . 110.78(15) yes
C13 . N12 . C52 . 117.18(15) yes
N12 . C13 . C14 . 122.47(17) yes
N12 . C13 . C41 . 118.70(16) yes
C14 . C13 . C41 . 118.82(16) yes
C13 . C14 . C15 . 120.16(17) yes
C13 . C14 . H141 . 120.0 no
C15 . C14 . H141 . 119.9 no
C14 . C15 . C16 . 121.58(17) yes
C14 . C15 . H151 . 121.0 no
C16 . C15 . H151 . 117.4 no
C15 . C16 . C17 . 117.28(16) yes
C15 . C16 . C40 . 117.69(16) yes
C17 . C16 . C40 . 125.00(17) yes
C16 . C17 . O18 . 123.01(17) yes
C16 . C17 . N19 . 115.32(16) yes
O18 . C17 . N19 . 121.66(16) yes
C17 . N19 . S20 . 124.37(13) yes
C17 . N19 . H191 . 118.6(11) no
S20 . N19 . H191 . 117.0(11) no
N19 . S20 . O21 . 110.47(8) yes
N19 . S20 . O22 . 102.56(8) yes
O21 . S20 . O22 . 120.12(8) yes
N19 . S20 . C23 . 104.48(8) yes
O21 . S20 . C23 . 109.03(8) yes
O22 . S20 . C23 . 108.98(8) yes
S20 . C23 . C24 . 119.29(14) yes
S20 . C23 . C36 . 120.45(14) yes
C24 . C23 . C36 . 120.25(17) yes
C23 . C24 . C25 . 120.14(17) yes
C23 . C24 . H241 . 120.1 no
C25 . C24 . H241 . 119.8 no
C24 . C25 . C26 . 122.40(16) yes
C24 . C25 . H251 . 118.5 no
C26 . C25 . H251 . 119.1 no
C25 . C26 . N27 . 120.53(16) yes
C25 . C26 . C35 . 115.25(16) yes
N27 . C26 . C35 . 124.20(16) yes
C26 . N27 . C28 . 124.73(15) yes
C26 . N27 . H271 . 118.1(11) no
C28 . N27 . H271 . 117.1(11) no
N27 . C28 . C29 . 113.95(15) yes
N27 . C28 . H282 . 106.3 no
C29 . C28 . H282 . 107.3 no
N27 . C28 . H281 . 109.7 no
C29 . C28 . H281 . 109.7 no
H282 . C28 . H281 . 109.8 no
C28 . C29 . C30 . 111.23(15) yes
C28 . C29 . C34 . 109.01(15) yes
C30 . C29 . C34 . 110.08(15) yes
C28 . C29 . H291 . 108.0 no
C30 . C29 . H291 . 108.2 no
C34 . C29 . H291 . 110.3 no
C29 . C30 . C31 . 110.58(15) yes
C29 . C30 . H302 . 108.2 no
C31 . C30 . H302 . 109.7 no
C29 . C30 . H301 . 110.3 no
C31 . C30 . H301 . 108.5 no
H302 . C30 . H301 . 109.5 no
C30 . C31 . O32 . 110.94(16) yes
C30 . C31 . H311 . 109.4 no
O32 . C31 . H311 . 106.0 no
C30 . C31 . H312 . 110.5 no
O32 . C31 . H312 . 110.2 no
H311 . C31 . H312 . 109.6 no
C31 . O32 . C33 . 110.36(14) yes
O32 . C33 . C34 . 111.51(15) yes
O32 . C33 . H331 . 107.6 no
C34 . C33 . H331 . 110.4 no
O32 . C33 . H332 . 108.4 no
C34 . C33 . H332 . 110.0 no
H331 . C33 . H332 . 108.8 no
C29 . C34 . C33 . 111.44(16) yes
C29 . C34 . H341 . 109.3 no
C33 . C34 . H341 . 108.6 no
C29 . C34 . H342 . 110.1 no
C33 . C34 . H342 . 109.5 no
H341 . C34 . H342 . 107.7 no
C26 . C35 . C36 . 122.21(16) yes
C26 . C35 . N37 . 121.49(16) yes
C36 . C35 . N37 . 116.29(15) yes
C35 . C36 . C23 . 119.73(16) yes
C35 . C36 . H361 . 118.4 no
C23 . C36 . H361 . 121.9 no
C35 . N37 . O38 . 118.79(15) yes
C35 . N37 . O39 . 119.29(14) yes
O38 . N37 . O39 . 121.93(15) yes
C16 . C40 . C41 . 121.47(17) yes
C16 . C40 . O42 . 118.34(16) yes
C41 . C40 . O42 . 120.16(16) yes
C13 . C41 . C40 . 120.22(17) yes
C13 . C41 . H411 . 119.4 no
C40 . C41 . H411 . 120.3 no
C40 . O42 . C43 . 117.68(14) yes
O42 . C43 . C44 . 120.47(16) yes
O42 . C43 . C51 . 117.10(17) yes
C44 . C43 . C51 . 122.14(17) yes
C43 . C44 . C45 . 116.52(17) yes
C43 . C44 . H441 . 121.5 no
C45 . C44 . H441 . 122.0 no
C44 . C45 . C46 . 116.77(18) yes
C44 . C45 . C49 . 136.61(18) yes
C46 . C45 . C49 . 106.58(16) yes
C45 . C46 . N47 . 107.58(17) yes
C45 . C46 . N50 . 127.02(17) yes
N47 . C46 . N50 . 125.39(17) yes
C46 . N47 . C48 . 108.73(16) yes
C46 . N47 . H471 . 125.8(11) no
C48 . N47 . H471 . 125.2(11) no
N47 . C48 . C49 . 110.32(18) yes
N47 . C48 . H481 . 122.5 no
C49 . C48 . H481 . 127.1 no
C45 . C49 . C48 . 106.78(18) yes
C45 . C49 . H491 . 127.1 no
C48 . C49 . H491 . 126.1 no
C46 . N50 . C51 . 114.50(16) yes
C43 . C51 . N50 . 123.03(19) yes
C43 . C51 . H511 . 119.1 no
N50 . C51 . H511 . 117.8 no
N12 . C52 . C53 . 109.60(15) yes
N12 . C52 . H521 . 107.3 no
C53 . C52 . H521 . 110.1 no
N12 . C52 . H522 . 109.4 no
C53 . C52 . H522 . 110.2 no
H521 . C52 . H522 . 110.2 no
C52 . C53 . N9 . 110.97(16) yes
C52 . C53 . H531 . 109.3 no
N9 . C53 . H531 . 107.9 no
C52 . C53 . H532 . 109.4 no
N9 . C53 . H532 . 110.4 no
H531 . C53 . H532 . 108.7 no
C7 . C54 . C55 . 114.95(16) yes
C7 . C54 . H542 . 107.6 no
C55 . C54 . H542 . 111.5 no
C7 . C54 . H541 . 107.1 no
C55 . C54 . H541 . 109.0 no
H542 . C54 . H541 . 106.2 no
C54 . C55 . C56 . 112.53(16) yes
C54 . C55 . H552 . 108.9 no
C56 . C55 . H552 . 107.3 no
C54 . C55 . H551 . 109.4 no
C56 . C55 . H551 . 109.6 no
H552 . C55 . H551 . 109.1 no
C55 . C56 . C57 . 107.95(16) yes
C55 . C56 . C58 . 110.22(17) yes
C57 . C56 . C58 . 109.09(17) yes
C55 . C56 . C59 . 110.85(17) yes
C57 . C56 . C59 . 109.50(16) yes
C58 . C56 . C59 . 109.20(18) yes
C56 . C57 . C6 . 114.09(16) yes
C56 . C57 . H571 . 108.2 no
C6 . C57 . H571 . 108.1 no
C56 . C57 . H572 . 109.8 no
C6 . C57 . H572 . 108.7 no
H571 . C57 . H572 . 107.8 no
C56 . C58 . H582 . 111.2 no
C56 . C58 . H583 . 110.3 no
H582 . C58 . H583 . 108.2 no
C56 . C58 . H581 . 110.8 no
H582 . C58 . H581 . 107.5 no
H583 . C58 . H581 . 108.6 no
C56 . C59 . H592 . 110.6 no
C56 . C59 . H593 . 109.4 no
H592 . C59 . H593 . 109.3 no
C56 . C59 . H591 . 110.8 no
H592 . C59 . H591 . 108.1 no
H593 . C59 . H591 . 108.5 no
C5 . C60 . C61 . 121.44(18) yes
C5 . C60 . H601 . 118.9 no
C61 . C60 . H601 . 119.7 no
C60 . C61 . C2 . 118.61(19) yes
C60 . C61 . H611 . 121.1 no
C2 . C61 . H611 . 120.3 no
N62 . C63 . C64 . 179.3(3) yes
C63 . C64 . H642 . 109.8 no
C63 . C64 . H641 . 108.9 no
H642 . C64 . H641 . 111.9 no
C63 . C64 . H643 . 106.6 no
H642 . C64 . H643 . 108.5 no
H641 . C64 . H643 . 111.0 no

loop_
_geom_bond_atom_site_label_1
_geom_bond_site_symmetry_1
_geom_bond_atom_site_label_2
_geom_bond_site_symmetry_2
_geom_bond_distance
_geom_bond_publ_flag
Cl1 . C2 . 1.747(2) yes
C2 . C3 . 1.381(3) yes
C2 . C61 . 1.383(3) yes
C3 . C4 . 1.397(3) yes
C3 . H31 . 0.961 no
C4 . C5 . 1.393(3) yes
C4 . H41 . 0.961 no
C5 . C6 . 1.496(3) yes
C5 . C60 . 1.400(3) yes
C6 . C7 . 1.334(3) yes
C6 . C57 . 1.516(3) yes
C7 . C8 . 1.511(3) yes
C7 . C54 . 1.508(3) yes
C8 . N9 . 1.476(2) yes
C8 . H82 . 0.983 no
C8 . H81 . 0.977 no
N9 . C10 . 1.461(2) yes
N9 . C53 . 1.463(2) yes
C10 . C11 . 1.518(3) yes
C10 . H102 . 0.998 no
C10 . H101 . 0.988 no
C11 . N12 . 1.465(2) yes
C11 . H111 . 0.999 no
C11 . H112 . 0.997 no
N12 . C13 . 1.401(2) yes
N12 . C52 . 1.468(2) yes
C13 . C14 . 1.405(3) yes
C13 . C41 . 1.402(3) yes
C14 . C15 . 1.380(3) yes
C14 . H141 . 0.952 no
C15 . C16 . 1.398(3) yes
C15 . H151 . 0.958 no
C16 . C17 . 1.483(2) yes
C16 . C40 . 1.404(2) yes
C17 . O18 . 1.218(2) yes
C17 . N19 . 1.385(2) yes
N19 . S20 . 1.6518(15) yes
N19 . H191 . 0.846(16) no
S20 . O21 . 1.4271(13) yes
S20 . O22 . 1.4412(14) yes
S20 . C23 . 1.7453(18) yes
C23 . C24 . 1.412(2) yes
C23 . C36 . 1.370(3) yes
C24 . C25 . 1.363(3) yes
C24 . H241 . 0.946 no
C25 . C26 . 1.427(2) yes
C25 . H251 . 0.952 no
C26 . N27 . 1.336(2) yes
C26 . C35 . 1.433(2) yes
N27 . C28 . 1.459(2) yes
N27 . H271 . 0.855(16) no
C28 . C29 . 1.530(3) yes
C28 . H282 . 0.999 no
C28 . H281 . 0.988 no
C29 . C30 . 1.531(2) yes
C29 . C34 . 1.531(2) yes
C29 . H291 . 1.001 no
C30 . C31 . 1.523(3) yes
C30 . H302 . 0.986 no
C30 . H301 . 0.978 no
C31 . O32 . 1.437(2) yes
C31 . H311 . 0.980 no
C31 . H312 . 0.992 no
O32 . C33 . 1.431(2) yes
C33 . C34 . 1.524(3) yes
C33 . H331 . 0.991 no
C33 . H332 . 0.995 no
C34 . H341 . 0.997 no
C34 . H342 . 0.982 no
C35 . C36 . 1.393(3) yes
C35 . N37 . 1.443(2) yes
C36 . H361 . 0.970 no
N37 . O38 . 1.236(2) yes
N37 . O39 . 1.242(2) yes
C40 . C41 . 1.379(3) yes
C40 . O42 . 1.390(2) yes
C41 . H411 . 0.957 no
O42 . C43 . 1.404(2) yes
C43 . C44 . 1.376(3) yes
C43 . C51 . 1.397(3) yes
C44 . C45 . 1.399(3) yes
C44 . H441 . 0.955 no
C45 . C46 . 1.421(3) yes
C45 . C49 . 1.428(3) yes
C46 . N47 . 1.374(2) yes
C46 . N50 . 1.332(3) yes
N47 . C48 . 1.368(3) yes
N47 . H471 . 0.869(16) no
C48 . C49 . 1.366(3) yes
C48 . H481 . 0.958 no
C49 . H491 . 0.928 no
N50 . C51 . 1.339(3) yes
C51 . H511 . 0.972 no
C52 . C53 . 1.520(3) yes
C52 . H521 . 0.995 no
C52 . H522 . 0.994 no
C53 . H531 . 0.989 no
C53 . H532 . 0.990 no
C54 . C55 . 1.526(3) yes
C54 . H542 . 0.991 no
C54 . H541 . 0.992 no
C55 . C56 . 1.532(3) yes
C55 . H552 . 0.980 no
C55 . H551 . 0.994 no
C56 . C57 . 1.538(3) yes
C56 . C58 . 1.529(3) yes
C56 . C59 . 1.534(3) yes
C57 . H571 . 0.988 no
C57 . H572 . 0.986 no
C58 . H582 . 0.962 no
C58 . H583 . 0.983 no
C58 . H581 . 0.970 no
C59 . H592 . 0.973 no
C59 . H593 . 0.987 no
C59 . H591 . 0.970 no
C60 . C61 . 1.386(3) yes
C60 . H601 . 0.952 no
C61 . H611 . 0.946 no
N62 . C63 . 1.143(4) yes
C63 . C64 . 1.454(4) yes
C64 . H642 . 0.976 no
C64 . H641 . 0.959 no
C64 . H643 . 0.975 no

loop_
_geom_hbond_atom_site_label_D
_geom_hbond_site_symmetry_D
_geom_hbond_atom_site_label_H
_geom_hbond_site_symmetry_H
_geom_hbond_atom_site_label_A
_geom_hbond_site_symmetry_A
_geom_hbond_angle_DHA
_geom_hbond_distance_DH
_geom_hbond_distance_HA
_geom_hbond_distance_DA
_geom_hbond_publ_flag
N27 . H271 . O18 2_676 140.2(14) 0.855 2.237 2.945(3) yes
N27 . H271 . O39 . 130.5(14) 0.855 2.000 2.637(3) yes
C24 . H241 . N50 2_666 148 0.95 2.49 3.330(3) yes
N19 . H191 . O32 1_455 151(2) 0.846 2.151 2.918(3) yes
N47 . H471 . O22 2_666 160.7(20) 0.869 2.275 3.108(3) yes
C44 . H441 . O39 2_676 179 0.96 2.50 3.460(3) yes
C55 . H552 . O38 1_446 146 0.98 2.56 3.418(3) yes
